data_7021647
loop_
_publ_author_name
'Rivers, Joseph H.'
'Jones, Richard A.'

_publ_section_title
;
 Synthesis and structures of Co bis-trifluoromethylpyrazolate complexes.
;
_journal_issue 36
_journal_name_full 'Dalton transactions (Cambridge, England : 2003)'
_journal_page_first 12898
_journal_page_last 12907
_journal_paper_doi 10.1039/c3dt50758k
_journal_volume 42
_journal_year 2013
_chemical_formula_moiety 'C18 H12 Co F18 N6 P, C12 H38 Co P4'
_chemical_formula_sum 'C30 H50 Co2 F18 N6 P5'
_chemical_formula_weight 1109.47
_chemical_name_common
;
(dihydrido-tetrakis(trimethylphosphine)-cobalt(iii))(tris-bis-
3,5-(trifluorometh
;
_chemical_name_systematic
;
[dihydrido-tetrakis(trimethylphosphine)-cobalt(iii)][tris-bis-3,5-(trifluoromethyl)pyrazolate-trimethylphosphine-cobalt(ii)]
;
_space_group_IT_number 14
_symmetry_cell_setting monoclinic
_symmetry_space_group_name_Hall '-P 2yn'
_symmetry_space_group_name_H-M 'P 1 21/n 1'
_atom_sites_solution_hydrogens geom
_atom_sites_solution_primary direct
_atom_sites_solution_secondary difmap
_audit_creation_method SHELXL-97
_cell_angle_alpha 90.00
_cell_angle_beta 90.308(6)
_cell_angle_gamma 90.00
_cell_formula_units_Z 8
_cell_length_a 10.0753(2)
_cell_length_b 68.7275(12)
_cell_length_c 13.7230(9)
_cell_measurement_reflns_used 54652
_cell_measurement_temperature 100(2)
_cell_measurement_theta_max 72.32
_cell_measurement_theta_min 6.58
_cell_volume 9502.4(7)
_computing_cell_refinement 'CrystalClear (Rigaku Inc., 2008)'
_computing_data_collection 'CrystalClear (Rigaku Inc., 2008)'
_computing_data_reduction 'CrystalClear (Rigaku Inc., 2008)'
_computing_molecular_graphics 'Ortep-3 for Windows (Farrugia, 1997)'
_computing_publication_material 'CIFTAB (Sheldrick, 2008)'
_computing_structure_refinement 'XL SHELXTL/PC, Siemens Analytical'
_computing_structure_solution
;
SIR97 - Altomare A., Burla M.C., Camalli M., Cascarano G.L., Giacovazzo C.,
Guagliardi A., Moliterni A.G.G., Polidori G.,Spagna R.
;
_diffrn_ambient_temperature 100(2)
_diffrn_measured_fraction_theta_full 0.992
_diffrn_measured_fraction_theta_max 0.992
_diffrn_measurement_device_type 'Rigaku R-Axis Spider '
_diffrn_measurement_method \w-scan
_diffrn_radiation_monochromator graphite
_diffrn_radiation_source 'fine-focus sealed tube'
_diffrn_radiation_type CuK\a
_diffrn_radiation_wavelength 1.54187
_diffrn_reflns_av_R_equivalents 0.1127
_diffrn_reflns_av_sigmaI/netI 0.1156
_diffrn_reflns_limit_h_max 12
_diffrn_reflns_limit_h_min -12
_diffrn_reflns_limit_k_max 78
_diffrn_reflns_limit_k_min -83
_diffrn_reflns_limit_l_max 16
_diffrn_reflns_limit_l_min -15
_diffrn_reflns_number 152403
_diffrn_reflns_theta_full 69.99
_diffrn_reflns_theta_max 69.99
_diffrn_reflns_theta_min 6.58
_exptl_absorpt_coefficient_mu 7.992
_exptl_absorpt_correction_T_max 0.410
_exptl_absorpt_correction_T_min 0.255
_exptl_absorpt_correction_type multi-scan
_exptl_absorpt_process_details
;
Abscor. T. Higashi (2001).
The Rigaku Corporation, Tokyo, Japan.
;
_exptl_crystal_colour blue
_exptl_crystal_density_diffrn 1.551
_exptl_crystal_density_method 'not measured'
_exptl_crystal_description prism
_exptl_crystal_F_000 4504
_exptl_crystal_size_max 0.22
_exptl_crystal_size_mid 0.15
_exptl_crystal_size_min 0.11
_refine_diff_density_max 0.430
_refine_diff_density_min -0.409
_refine_diff_density_rms 0.078
_refine_ls_extinction_method none
_refine_ls_goodness_of_fit_ref 1.294
_refine_ls_hydrogen_treatment mixed
_refine_ls_matrix_type full
_refine_ls_number_parameters 1201
_refine_ls_number_reflns 17894
_refine_ls_number_restraints 204
_refine_ls_restrained_S_all 1.298
_refine_ls_R_factor_all 0.1697
_refine_ls_R_factor_gt 0.1018
_refine_ls_shift/su_max 0.000
_refine_ls_shift/su_mean 0.000
_refine_ls_structure_factor_coef Fsqd
_refine_ls_weighting_details 'calc w=1/[\s^2^(Fo^2^)+(0.0347P)^2^+2.3266P] where P=(Fo^2^+2Fc^2^)/3'
_refine_ls_weighting_scheme calc
_refine_ls_wR_factor_gt 0.1290
_refine_ls_wR_factor_ref 0.1443
_reflns_number_gt 10569
_reflns_number_total 17894
_reflns_threshold_expression >2sigma(I)
_cod_data_source_file c3dt50758k.txt
_cod_data_source_block Co2P5Pz3H2
_cod_original_sg_symbol_H-M P21/n
_cod_database_code 7021647

loop_
_symmetry_equiv_pos_as_xyz
'x, y, z'
'-x+1/2, y+1/2, -z+1/2'
'-x, -y, -z'
'x-1/2, -y-1/2, z-1/2'

loop_
_atom_site_label
_atom_site_type_symbol
_atom_site_fract_x
_atom_site_fract_y
_atom_site_fract_z
_atom_site_U_iso_or_equiv
_atom_site_adp_type
_atom_site_occupancy
_atom_site_symmetry_multiplicity
_atom_site_calc_flag
_atom_site_refinement_flags
_atom_site_disorder_assembly
_atom_site_disorder_group
Co1 Co 0.21584(8) 0.052137(13) 0.80285(6) 0.0396(3) Uani 1 1 d . . .
Co2 Co 0.67108(8) 0.072363(13) 0.27807(6) 0.0397(3) Uani 1 1 d . . .
Co3 Co 0.72441(9) 0.199904(14) 0.83504(7) 0.0458(3) Uani 1 1 d . . .
Co4 Co 0.14375(8) 0.178888(13) 0.32834(7) 0.0424(3) Uani 1 1 d . . .
P1 P 0.22058(15) 0.08044(2) 0.87433(11) 0.0450(4) Uani 1 1 d . . .
P2 P 0.29360(14) 0.03286(2) 0.91857(11) 0.0431(4) Uani 1 1 d . . .
P3 P 0.39604(14) 0.05280(2) 0.71228(11) 0.0426(4) Uani 1 1 d . . .
P4 P 0.09046(14) 0.03243(2) 0.71841(11) 0.0429(4) Uani 1 1 d . . .
P5 P 0.50319(14) 0.09624(2) 0.28187(11) 0.0398(4) Uani 1 1 d . . .
P6 P 0.72275(15) 0.19663(2) 0.99242(11) 0.0485(5) Uani 1 1 d . . .
P7 P 0.88984(15) 0.22044(2) 0.81600(12) 0.0461(4) Uani 1 1 d . . .
P8 P 0.82585(17) 0.17281(2) 0.79141(12) 0.0566(5) Uani 1 1 d . . .
P9 P 0.60245(17) 0.20515(3) 0.70639(14) 0.0662(6) Uani 1 1 d . . .
P10 P -0.00702(15) 0.15267(2) 0.32161(12) 0.0468(5) Uani 1 1 d . . .
F1 F 0.8950(4) 0.03480(5) 0.0958(3) 0.0866(13) Uani 1 1 d . . .
F2 F 0.6976(3) 0.03288(5) 0.1446(3) 0.0677(11) Uani 1 1 d . . .
F3 F 0.7395(4) 0.03058(5) -0.0067(3) 0.0698(11) Uani 1 1 d . . .
F4 F 0.7629(9) 0.10661(14) -0.1394(5) 0.103(3) Uani 0.76 1 d PDU A 1
F4B F 0.699(2) 0.1247(4) -0.003(2) 0.069(8) Uani 0.24 1 d PDU A 2
F5 F 0.6548(7) 0.12135(13) -0.0289(7) 0.073(3) Uani 0.76 1 d PDU A 1
F5B F 0.8718(14) 0.1161(4) -0.0748(17) 0.083(8) Uani 0.24 1 d PDU A 2
F6 F 0.8633(7) 0.11966(13) -0.0207(5) 0.094(3) Uani 0.76 1 d PDU A 1
F6B F 0.687(2) 0.1072(4) -0.1286(13) 0.085(8) Uani 0.24 1 d PDU A 2
F7 F 0.8330(3) 0.03450(4) 0.3988(2) 0.0512(9) Uani 1 1 d . . .
F8 F 0.7254(3) 0.04675(5) 0.5186(2) 0.0513(9) Uani 1 1 d . . .
F9 F 0.7276(3) 0.01573(5) 0.4978(2) 0.0585(10) Uani 1 1 d . . .
F10 F 0.2012(3) 0.01649(5) 0.3533(2) 0.0704(11) Uani 1 1 d . . .
F11 F 0.2997(3) 0.00485(5) 0.2282(3) 0.0692(11) Uani 1 1 d . . .
F12 F 0.2164(3) 0.03340(5) 0.2224(2) 0.0531(9) Uani 1 1 d . . .
F13 F 0.9690(3) 0.05693(5) 0.2683(2) 0.0579(10) Uani 1 1 d . . .
F14 F 1.1298(4) 0.06271(6) 0.3660(3) 0.0962(14) Uani 1 1 d . . .
F15 F 1.0782(4) 0.08309(6) 0.2574(3) 0.1102(18) Uani 1 1 d . . .
F16 F 0.9113(3) 0.11525(5) 0.6404(2) 0.0692(11) Uani 1 1 d . . .
F17 F 0.7896(5) 0.09151(7) 0.6753(3) 0.125(2) Uani 1 1 d . . .
F18 F 0.7087(4) 0.11610(7) 0.6003(3) 0.121(2) Uani 1 1 d . . .
F19 F 0.4915(3) 0.16768(5) 0.2542(3) 0.0726(11) Uani 1 1 d . . .
F20 F 0.4651(3) 0.19412(5) 0.3294(2) 0.0628(10) Uani 1 1 d . . .
F21 F 0.6260(3) 0.17532(5) 0.3682(3) 0.0791(12) Uani 1 1 d . . .
F22 F 0.2426(4) 0.11910(6) 0.5908(3) 0.0863(13) Uani 1 1 d . . .
F23 F 0.4204(4) 0.12848(6) 0.6559(3) 0.1102(17) Uani 1 1 d . . .
F24 F 0.2398(4) 0.14297(5) 0.6863(3) 0.0931(14) Uani 1 1 d . . .
F25 F 0.2071(3) 0.23273(5) 0.5595(2) 0.0552(10) Uani 1 1 d . . .
F26 F 0.1790(3) 0.20191(5) 0.5766(2) 0.0593(10) Uani 1 1 d . . .
F27 F 0.3075(3) 0.21266(4) 0.4649(2) 0.0532(9) Uani 1 1 d . . .
F28 F -0.3031(11) 0.23902(17) 0.4074(7) 0.102(4) Uani 0.55 1 d PDU B 1
F29 F -0.3109(13) 0.21845(19) 0.2937(11) 0.086(5) Uani 0.55 1 d PDU B 1
F30 F -0.2245(14) 0.24596(16) 0.2664(9) 0.101(5) Uani 0.55 1 d PDU B 1
F29B F -0.2527(14) 0.24947(17) 0.3720(10) 0.104(5) Uani 0.45 1 d PDU B 2
F30B F -0.3380(15) 0.2219(2) 0.3306(14) 0.080(5) Uani 0.45 1 d PDU B 2
F28B F -0.2116(17) 0.23705(19) 0.2348(8) 0.079(5) Uani 0.45 1 d PDU B 2
F31 F 0.3135(4) 0.22089(5) 0.2210(3) 0.0956(15) Uani 1 1 d . . .
F32 F 0.1190(4) 0.22269(5) 0.1693(3) 0.0896(14) Uani 1 1 d . . .
F33 F 0.2778(4) 0.22664(5) 0.0732(3) 0.0771(12) Uani 1 1 d . . .
F34 F 0.3876(4) 0.13916(5) 0.0253(3) 0.0814(12) Uani 1 1 d . . .
F35 F 0.3058(4) 0.15468(5) -0.0957(3) 0.0901(13) Uani 1 1 d . . .
F36 F 0.1822(3) 0.13670(5) -0.0082(3) 0.0724(11) Uani 1 1 d . . .
N1 N 0.7224(4) 0.07323(7) 0.1375(3) 0.0377(12) Uani 1 1 d . . .
N2 N 0.7177(4) 0.09183(7) 0.1053(3) 0.0431(13) Uani 1 1 d . . .
N3 N 0.5779(4) 0.04859(6) 0.3257(3) 0.0379(12) Uani 1 1 d . . .
N4 N 0.4593(5) 0.04584(7) 0.2799(3) 0.0459(13) Uani 1 1 d . . .
N5 N 0.8049(4) 0.08201(6) 0.3719(3) 0.0393(12) Uani 1 1 d . . .
N6 N 0.7479(4) 0.09143(7) 0.4483(4) 0.0452(13) Uani 1 1 d . . .
N7 N 0.2823(4) 0.16717(7) 0.4133(3) 0.0409(13) Uani 1 1 d . . .
N8 N 0.2306(5) 0.15620(7) 0.4864(3) 0.0449(13) Uani 1 1 d . . .
N9 N 0.0497(5) 0.20218(6) 0.3788(3) 0.0414(13) Uani 1 1 d . . .
N10 N -0.0653(5) 0.20613(7) 0.3317(3) 0.0470(13) Uani 1 1 d . . .
N11 N 0.1995(4) 0.18136(8) 0.1895(3) 0.0401(13) Uani 1 1 d . . .
N12 N 0.2090(4) 0.16345(7) 0.1477(4) 0.0452(13) Uani 1 1 d . . .
C1 C 0.3776(5) 0.09342(8) 0.8946(4) 0.0543(18) Uani 1 1 d . . .
H1A H 0.3607 0.1053 0.9317 0.081 Uiso 1 1 calc R . .
H1B H 0.4169 0.0968 0.8316 0.081 Uiso 1 1 calc R . .
H1C H 0.4389 0.0851 0.9312 0.081 Uiso 1 1 calc R . .
C2 C 0.1261(6) 0.09889(8) 0.8100(4) 0.0591(19) Uani 1 1 d . . .
H2A H 0.0344 0.0944 0.8013 0.089 Uiso 1 1 calc R . .
H2B H 0.1660 0.1012 0.7460 0.089 Uiso 1 1 calc R . .
H2C H 0.1269 0.1110 0.8477 0.089 Uiso 1 1 calc R . .
C3 C 0.1450(5) 0.08193(8) 0.9943(4) 0.0477(17) Uani 1 1 d . . .
H3A H 0.1497 0.0954 1.0180 0.072 Uiso 1 1 calc R . .
H3B H 0.1926 0.0734 1.0396 0.072 Uiso 1 1 calc R . .
H3C H 0.0519 0.0779 0.9899 0.072 Uiso 1 1 calc R . .
C4 C 0.4004(5) 0.04329(8) 1.0132(4) 0.0513(17) Uani 1 1 d . . .
H4A H 0.3504 0.0530 1.0501 0.077 Uiso 1 1 calc R . .
H4B H 0.4774 0.0495 0.9829 0.077 Uiso 1 1 calc R . .
H4C H 0.4305 0.0330 1.0573 0.077 Uiso 1 1 calc R . .
C5 C 0.1669(5) 0.02084(8) 0.9914(4) 0.0552(18) Uani 1 1 d . . .
H5A H 0.2095 0.0122 1.0388 0.083 Uiso 1 1 calc R . .
H5B H 0.1085 0.0132 0.9486 0.083 Uiso 1 1 calc R . .
H5C H 0.1144 0.0307 1.0258 0.083 Uiso 1 1 calc R . .
C6 C 0.3967(5) 0.01192(7) 0.8847(4) 0.0478(17) Uani 1 1 d . . .
H6A H 0.4084 0.0034 0.9414 0.072 Uiso 1 1 calc R . .
H6B H 0.4835 0.0165 0.8626 0.072 Uiso 1 1 calc R . .
H6C H 0.3531 0.0047 0.8321 0.072 Uiso 1 1 calc R . .
C7 C 0.5585(5) 0.05716(8) 0.7684(4) 0.0489(17) Uani 1 1 d . . .
H7A H 0.6263 0.0578 0.7176 0.073 Uiso 1 1 calc R . .
H7B H 0.5795 0.0465 0.8135 0.073 Uiso 1 1 calc R . .
H7C H 0.5567 0.0695 0.8041 0.073 Uiso 1 1 calc R . .
C8 C 0.3955(6) 0.07082(8) 0.6160(4) 0.0610(19) Uani 1 1 d . . .
H8A H 0.4791 0.0701 0.5801 0.091 Uiso 1 1 calc R . .
H8B H 0.3858 0.0838 0.6444 0.091 Uiso 1 1 calc R . .
H8C H 0.3212 0.0683 0.5714 0.091 Uiso 1 1 calc R . .
C9 C 0.4364(5) 0.03074(7) 0.6438(4) 0.0499(17) Uani 1 1 d . . .
H9A H 0.3644 0.0278 0.5977 0.075 Uiso 1 1 calc R . .
H9B H 0.4472 0.0198 0.6891 0.075 Uiso 1 1 calc R . .
H9C H 0.5191 0.0327 0.6079 0.075 Uiso 1 1 calc R . .
C10 C 0.0795(5) 0.03675(8) 0.5872(4) 0.0599(19) Uani 1 1 d . . .
H10A H 0.0239 0.0267 0.5571 0.090 Uiso 1 1 calc R . .
H10B H 0.1686 0.0363 0.5590 0.090 Uiso 1 1 calc R . .
H10C H 0.0400 0.0496 0.5753 0.090 Uiso 1 1 calc R . .
C11 C -0.0845(5) 0.03435(8) 0.7503(4) 0.0568(18) Uani 1 1 d . . .
H11A H -0.1140 0.0478 0.7422 0.085 Uiso 1 1 calc R . .
H11B H -0.0966 0.0304 0.8183 0.085 Uiso 1 1 calc R . .
H11C H -0.1371 0.0259 0.7076 0.085 Uiso 1 1 calc R . .
C12 C 0.1139(5) 0.00601(7) 0.7201(4) 0.0554(18) Uani 1 1 d . . .
H12A H 0.1036 0.0012 0.7868 0.083 Uiso 1 1 calc R . .
H12B H 0.2031 0.0029 0.6967 0.083 Uiso 1 1 calc R . .
H12C H 0.0476 -0.0001 0.6776 0.083 Uiso 1 1 calc R . .
C13 C 0.4023(5) 0.09620(8) 0.3901(4) 0.0493(17) Uani 1 1 d . . .
H13A H 0.4590 0.0982 0.4474 0.074 Uiso 1 1 calc R . .
H13B H 0.3567 0.0837 0.3957 0.074 Uiso 1 1 calc R . .
H13C H 0.3366 0.1067 0.3858 0.074 Uiso 1 1 calc R . .
C14 C 0.5572(5) 0.12131(7) 0.2721(4) 0.0512(17) Uani 1 1 d . . .
H14A H 0.4796 0.1299 0.2715 0.077 Uiso 1 1 calc R . .
H14B H 0.6072 0.1230 0.2117 0.077 Uiso 1 1 calc R . .
H14C H 0.6141 0.1246 0.3280 0.077 Uiso 1 1 calc R . .
C15 C 0.3846(5) 0.09385(8) 0.1827(4) 0.0476(17) Uani 1 1 d . . .
H15A H 0.3191 0.1044 0.1866 0.071 Uiso 1 1 calc R . .
H15B H 0.3393 0.0813 0.1876 0.071 Uiso 1 1 calc R . .
H15C H 0.4312 0.0946 0.1204 0.071 Uiso 1 1 calc R . .
C16 C 0.7711(6) 0.04030(10) 0.0740(5) 0.0479(17) Uani 1 1 d . . .
C17 C 0.7559(5) 0.06133(9) 0.0629(4) 0.0353(15) Uani 1 1 d . . .
C18 C 0.7742(5) 0.07232(9) -0.0195(4) 0.0406(16) Uani 1 1 d . . .
H18 H 0.7979 0.0680 -0.0828 0.049 Uiso 1 1 calc R . .
C19 C 0.7499(5) 0.09115(9) 0.0112(4) 0.0369(15) Uani 1 1 d . A .
C20 C 0.7553(7) 0.10927(11) -0.0443(5) 0.059(2) Uani 1 1 d DU . .
C21 C 0.7199(6) 0.03283(10) 0.4490(5) 0.0456(17) Uani 1 1 d . . .
C22 C 0.5998(6) 0.03368(9) 0.3875(4) 0.0359(15) Uani 1 1 d . . .
C23 C 0.4954(6) 0.02097(8) 0.3841(4) 0.0403(15) Uani 1 1 d . . .
H23 H 0.4839 0.0093 0.4202 0.048 Uiso 1 1 calc R . .
C24 C 0.4110(6) 0.02905(9) 0.3161(4) 0.0372(15) Uani 1 1 d . . .
C25 C 0.2830(7) 0.02126(11) 0.2802(5) 0.0517(18) Uani 1 1 d . . .
C26 C 1.0259(7) 0.07115(12) 0.3196(6) 0.059(2) Uani 1 1 d . . .
C27 C 0.9362(6) 0.08023(8) 0.3910(5) 0.0404(16) Uani 1 1 d . . .
C28 C 0.9661(6) 0.08845(8) 0.4782(5) 0.0488(17) Uani 1 1 d . . .
H28 H 1.0506 0.0894 0.5089 0.059 Uiso 1 1 calc R . .
C29 C 0.8447(6) 0.09520(8) 0.5125(4) 0.0409(16) Uani 1 1 d . . .
C30 C 0.8122(8) 0.10439(13) 0.6057(6) 0.067(2) Uani 1 1 d . . .
C31 C 0.6157(5) 0.21420(8) 1.0533(4) 0.065(2) Uani 1 1 d . . .
H31A H 0.6082 0.2108 1.1223 0.097 Uiso 1 1 calc R . .
H31B H 0.5275 0.2140 1.0229 0.097 Uiso 1 1 calc R . .
H31C H 0.6540 0.2273 1.0472 0.097 Uiso 1 1 calc R . .
C32 C 0.8744(5) 0.19904(9) 1.0657(4) 0.0616(19) Uani 1 1 d . . .
H32A H 0.9143 0.2118 1.0541 0.092 Uiso 1 1 calc R . .
H32B H 0.9374 0.1888 1.0473 0.092 Uiso 1 1 calc R . .
H32C H 0.8526 0.1977 1.1349 0.092 Uiso 1 1 calc R . .
C33 C 0.6541(5) 0.17372(8) 1.0370(4) 0.0590(19) Uani 1 1 d . . .
H33A H 0.6490 0.1741 1.1083 0.089 Uiso 1 1 calc R . .
H33B H 0.7114 0.1629 1.0170 0.089 Uiso 1 1 calc R . .
H33C H 0.5649 0.1718 1.0097 0.089 Uiso 1 1 calc R . .
C34 C 0.8713(6) 0.24295(8) 0.8827(4) 0.0592(19) Uani 1 1 d . . .
H34A H 0.9449 0.2517 0.8669 0.089 Uiso 1 1 calc R . .
H34B H 0.8719 0.2402 0.9528 0.089 Uiso 1 1 calc R . .
H34C H 0.7870 0.2491 0.8645 0.089 Uiso 1 1 calc R . .
C35 C 1.0581(5) 0.21268(8) 0.8516(4) 0.0625(19) Uani 1 1 d . . .
H35A H 1.1198 0.2236 0.8439 0.094 Uiso 1 1 calc R . .
H35B H 1.0861 0.2018 0.8101 0.094 Uiso 1 1 calc R . .
H35C H 1.0580 0.2085 0.9198 0.094 Uiso 1 1 calc R . .
C36 C 0.9253(6) 0.22952(8) 0.6943(4) 0.0579(18) Uani 1 1 d . . .
H36A H 0.8474 0.2364 0.6688 0.087 Uiso 1 1 calc R . .
H36B H 0.9465 0.2186 0.6513 0.087 Uiso 1 1 calc R . .
H36C H 1.0011 0.2385 0.6973 0.087 Uiso 1 1 calc R . .
C37 C 0.7143(6) 0.15250(8) 0.7669(5) 0.077(2) Uani 1 1 d . . .
H37A H 0.6582 0.1556 0.7104 0.115 Uiso 1 1 calc R . .
H37B H 0.6582 0.1502 0.8239 0.115 Uiso 1 1 calc R . .
H37C H 0.7665 0.1408 0.7532 0.115 Uiso 1 1 calc R . .
C38 C 0.9285(7) 0.17286(9) 0.6821(4) 0.082(2) Uani 1 1 d . . .
H38A H 0.9624 0.1597 0.6703 0.123 Uiso 1 1 calc R . .
H38B H 1.0031 0.1818 0.6912 0.123 Uiso 1 1 calc R . .
H38C H 0.8749 0.1771 0.6261 0.123 Uiso 1 1 calc R . .
C39 C 0.9437(5) 0.16163(8) 0.8759(4) 0.064(2) Uani 1 1 d . . .
H39A H 0.8984 0.1584 0.9367 0.096 Uiso 1 1 calc R . .
H39B H 1.0161 0.1708 0.8895 0.096 Uiso 1 1 calc R . .
H39C H 0.9799 0.1498 0.8467 0.096 Uiso 1 1 calc R . .
C40 C 0.4440(7) 0.19221(11) 0.7104(6) 0.119(3) Uani 1 1 d . . .
H40A H 0.3878 0.1979 0.7609 0.178 Uiso 1 1 calc R . .
H40B H 0.4600 0.1785 0.7255 0.178 Uiso 1 1 calc R . .
H40C H 0.3994 0.1933 0.6470 0.178 Uiso 1 1 calc R . .
C41 C 0.6556(8) 0.19860(10) 0.5822(4) 0.099(3) Uani 1 1 d . . .
H41A H 0.5854 0.2020 0.5356 0.149 Uiso 1 1 calc R . .
H41B H 0.6730 0.1846 0.5791 0.149 Uiso 1 1 calc R . .
H41C H 0.7368 0.2057 0.5661 0.149 Uiso 1 1 calc R . .
C42 C 0.5502(7) 0.22995(9) 0.6861(5) 0.094(3) Uani 1 1 d . . .
H42A H 0.6278 0.2380 0.6718 0.142 Uiso 1 1 calc R . .
H42B H 0.5061 0.2349 0.7446 0.142 Uiso 1 1 calc R . .
H42C H 0.4882 0.2304 0.6309 0.142 Uiso 1 1 calc R . .
C43 C -0.1247(5) 0.15380(9) 0.2214(4) 0.064(2) Uani 1 1 d . . .
H43A H -0.1748 0.1416 0.2180 0.097 Uiso 1 1 calc R . .
H43B H -0.0769 0.1558 0.1602 0.097 Uiso 1 1 calc R . .
H43C H -0.1862 0.1647 0.2318 0.097 Uiso 1 1 calc R . .
C44 C 0.0721(6) 0.12921(8) 0.3072(4) 0.067(2) Uani 1 1 d . . .
H44A H 0.1314 0.1268 0.3628 0.101 Uiso 1 1 calc R . .
H44B H 0.1236 0.1291 0.2469 0.101 Uiso 1 1 calc R . .
H44C H 0.0042 0.1190 0.3042 0.101 Uiso 1 1 calc R . .
C45 C -0.1102(5) 0.14923(9) 0.4288(4) 0.0601(19) Uani 1 1 d . . .
H45A H -0.1695 0.1381 0.4184 0.090 Uiso 1 1 calc R . .
H45B H -0.1633 0.1610 0.4399 0.090 Uiso 1 1 calc R . .
H45C H -0.0536 0.1468 0.4857 0.090 Uiso 1 1 calc R . .
C46 C 0.4984(6) 0.17560(11) 0.3432(5) 0.0504(18) Uani 1 1 d . . .
C47 C 0.4168(6) 0.16553(8) 0.4165(4) 0.0385(15) Uani 1 1 d . . .
C48 C 0.4537(6) 0.15354(8) 0.4906(4) 0.0436(16) Uani 1 1 d . . .
H48 H 0.5408 0.1497 0.5091 0.052 Uiso 1 1 calc R . .
C49 C 0.3346(6) 0.14820(8) 0.5329(4) 0.0402(16) Uani 1 1 d . . .
C50 C 0.3123(8) 0.13496(12) 0.6168(5) 0.060(2) Uani 1 1 d . . .
C51 C 0.1900(6) 0.21614(10) 0.5091(5) 0.0483(17) Uani 1 1 d . . .
C52 C 0.0775(5) 0.21680(9) 0.4414(4) 0.0348(15) Uani 1 1 d . . .
C53 C -0.0195(6) 0.23053(9) 0.4363(4) 0.0443(16) Uani 1 1 d . . .
H53 H -0.0256 0.2423 0.4720 0.053 Uiso 1 1 calc R . .
C54 C -0.1072(6) 0.22337(9) 0.3671(4) 0.0433(16) Uani 1 1 d . B .
C55 C -0.2307(7) 0.23237(11) 0.3305(5) 0.067(2) Uani 1 1 d DU . .
C56 C 0.2386(7) 0.21583(10) 0.1478(5) 0.0514(18) Uani 1 1 d . . .
C57 C 0.2382(5) 0.19504(9) 0.1243(4) 0.0358(15) Uani 1 1 d . . .
C58 C 0.2752(5) 0.18590(9) 0.0382(4) 0.0423(16) Uani 1 1 d . . .
H58 H 0.3074 0.1916 -0.0201 0.051 Uiso 1 1 calc R . .
C59 C 0.2538(5) 0.16637(10) 0.0580(5) 0.0405(16) Uani 1 1 d . . .
C60 C 0.2821(7) 0.14961(11) -0.0047(6) 0.061(2) Uani 1 1 d . . .
H1 H 0.097(4) 0.0531(6) 0.863(3) 0.050(14) Uiso 1 1 d . . .
H4 H 0.644(5) 0.2180(7) 0.868(4) 0.085(18) Uiso 1 1 d . . .
H3 H 0.610(5) 0.1881(7) 0.852(3) 0.080(18) Uiso 1 1 d . . .
H2 H 0.149(5) 0.0645(7) 0.735(4) 0.078(18) Uiso 1 1 d . . .

loop_
_atom_site_aniso_label
_atom_site_aniso_U_11
_atom_site_aniso_U_22
_atom_site_aniso_U_33
_atom_site_aniso_U_23
_atom_site_aniso_U_13
_atom_site_aniso_U_12
Co1 0.0369(6) 0.0426(7) 0.0393(6) -0.0017(5) 0.0029(5) -0.0004(5)
Co2 0.0359(5) 0.0425(7) 0.0407(6) 0.0003(5) 0.0043(4) -0.0002(5)
Co3 0.0441(6) 0.0453(7) 0.0481(7) 0.0014(5) -0.0012(5) -0.0020(5)
Co4 0.0379(6) 0.0407(7) 0.0487(7) 0.0010(5) 0.0046(5) 0.0019(5)
P1 0.0422(10) 0.0459(12) 0.0469(11) -0.0066(9) 0.0016(8) 0.0014(8)
P2 0.0416(9) 0.0478(12) 0.0399(10) 0.0016(8) 0.0016(8) -0.0036(8)
P3 0.0420(9) 0.0448(12) 0.0410(10) 0.0003(8) 0.0040(8) 0.0022(8)
P4 0.0397(9) 0.0434(12) 0.0456(11) -0.0037(8) -0.0010(8) -0.0006(8)
P5 0.0352(9) 0.0457(12) 0.0387(10) -0.0023(8) 0.0040(7) -0.0008(8)
P6 0.0425(10) 0.0563(13) 0.0469(11) 0.0005(9) 0.0046(8) -0.0067(9)
P7 0.0475(10) 0.0416(12) 0.0494(11) 0.0004(9) 0.0075(8) -0.0021(8)
P8 0.0723(13) 0.0446(13) 0.0530(12) 0.0018(9) 0.0010(10) 0.0011(10)
P9 0.0648(13) 0.0599(14) 0.0737(15) 0.0156(11) -0.0236(11) -0.0075(11)
P10 0.0389(9) 0.0487(12) 0.0530(11) 0.0049(9) 0.0044(8) 0.0004(8)
F1 0.053(2) 0.051(3) 0.155(4) -0.006(2) -0.011(3) 0.012(2)
F2 0.088(3) 0.041(2) 0.074(3) 0.007(2) 0.034(2) 0.006(2)
F3 0.111(3) 0.039(2) 0.059(3) -0.014(2) 0.001(2) 0.000(2)
F4 0.190(9) 0.065(5) 0.053(4) 0.019(4) 0.050(5) 0.028(7)
F4B 0.134(18) 0.050(13) 0.022(11) 0.013(8) 0.038(13) 0.031(14)
F5 0.072(4) 0.055(5) 0.091(8) 0.023(4) 0.023(4) 0.015(4)
F5B 0.051(11) 0.100(16) 0.099(17) 0.060(14) 0.049(12) 0.012(10)
F6 0.091(6) 0.074(5) 0.116(7) 0.038(5) 0.008(4) -0.028(4)
F6B 0.113(16) 0.072(14) 0.070(15) 0.018(12) 0.002(12) -0.034(14)
F7 0.041(2) 0.058(2) 0.054(2) -0.0001(18) 0.0078(17) 0.0029(17)
F8 0.049(2) 0.059(3) 0.045(2) -0.0055(19) -0.0036(17) -0.0007(18)
F9 0.056(2) 0.057(3) 0.062(2) 0.018(2) -0.0127(18) -0.0005(19)
F10 0.048(2) 0.103(3) 0.061(3) 0.015(2) 0.0069(19) -0.025(2)
F11 0.059(2) 0.053(3) 0.096(3) -0.023(2) -0.012(2) 0.000(2)
F12 0.048(2) 0.056(3) 0.055(2) -0.0011(19) -0.0013(18) -0.0020(19)
F13 0.043(2) 0.068(3) 0.063(3) -0.013(2) 0.0112(18) -0.0043(19)
F14 0.053(2) 0.122(4) 0.113(4) -0.049(3) -0.014(2) 0.033(2)
F15 0.137(4) 0.056(3) 0.138(4) -0.015(3) 0.102(3) -0.023(3)
F16 0.070(3) 0.073(3) 0.064(3) -0.017(2) -0.014(2) 0.003(2)
F17 0.195(5) 0.124(4) 0.057(3) -0.017(3) 0.041(3) -0.082(4)
F18 0.056(3) 0.212(6) 0.096(3) -0.095(4) -0.015(2) 0.043(3)
F19 0.088(3) 0.074(3) 0.056(3) -0.006(2) 0.025(2) -0.008(2)
F20 0.056(2) 0.049(3) 0.083(3) 0.012(2) 0.0229(19) 0.003(2)
F21 0.030(2) 0.115(3) 0.093(3) 0.039(2) 0.005(2) 0.004(2)
F22 0.121(4) 0.073(3) 0.065(3) 0.016(2) 0.006(2) -0.029(3)
F23 0.065(3) 0.154(4) 0.112(4) 0.084(3) -0.009(3) 0.005(3)
F24 0.143(4) 0.075(3) 0.062(3) 0.008(2) 0.038(3) 0.024(3)
F25 0.048(2) 0.064(3) 0.054(2) -0.015(2) -0.0069(17) -0.0016(19)
F26 0.062(2) 0.060(3) 0.056(2) 0.014(2) -0.0055(19) 0.0010(19)
F27 0.041(2) 0.060(3) 0.058(2) -0.0070(19) 0.0035(17) 0.0045(18)
F28 0.081(7) 0.128(11) 0.097(8) 0.014(7) 0.002(6) 0.066(7)
F29 0.038(7) 0.092(8) 0.128(11) -0.004(7) -0.012(6) 0.021(6)
F30 0.053(5) 0.073(10) 0.176(12) 0.080(9) 0.008(8) 0.019(7)
F29B 0.114(11) 0.079(10) 0.117(12) -0.047(9) -0.060(9) 0.066(8)
F30B 0.036(7) 0.066(10) 0.138(14) 0.025(8) 0.012(7) -0.001(7)
F28B 0.068(8) 0.055(9) 0.113(9) 0.020(7) -0.030(7) 0.023(8)
F31 0.136(4) 0.050(3) 0.100(3) -0.024(2) -0.064(3) 0.002(2)
F32 0.059(3) 0.044(3) 0.166(4) -0.018(2) 0.033(3) 0.002(2)
F33 0.115(3) 0.043(3) 0.073(3) 0.007(2) 0.027(2) -0.002(2)
F34 0.064(3) 0.073(3) 0.107(3) -0.038(2) -0.011(2) 0.021(2)
F35 0.132(4) 0.072(3) 0.066(3) -0.022(2) 0.031(3) -0.003(3)
F36 0.060(2) 0.061(3) 0.096(3) -0.030(2) 0.005(2) -0.011(2)
N1 0.037(3) 0.038(4) 0.038(3) 0.004(3) 0.008(2) 0.001(3)
N2 0.053(3) 0.037(4) 0.040(3) 0.003(3) 0.014(3) -0.004(3)
N3 0.039(3) 0.033(3) 0.042(3) 0.002(3) 0.003(2) 0.001(3)
N4 0.039(3) 0.050(4) 0.048(3) 0.000(3) -0.003(3) -0.001(3)
N5 0.037(3) 0.037(3) 0.044(3) -0.002(3) -0.004(3) 0.000(2)
N6 0.039(3) 0.052(4) 0.045(3) -0.006(3) 0.002(3) 0.000(3)
N7 0.033(3) 0.046(4) 0.044(3) 0.007(3) -0.002(2) 0.004(3)
N8 0.046(3) 0.045(4) 0.044(3) 0.002(3) 0.003(3) 0.001(3)
N9 0.042(3) 0.032(3) 0.050(3) -0.005(3) 0.000(3) 0.001(3)
N10 0.037(3) 0.052(4) 0.052(4) 0.000(3) -0.005(3) 0.002(3)
N11 0.038(3) 0.037(4) 0.045(3) -0.001(3) 0.004(2) -0.003(3)
N12 0.046(3) 0.034(4) 0.055(4) -0.007(3) 0.004(3) -0.001(3)
C1 0.043(4) 0.050(5) 0.070(5) -0.014(4) -0.006(3) -0.010(3)
C2 0.072(5) 0.040(4) 0.066(5) -0.010(3) 0.001(4) 0.013(4)
C3 0.038(4) 0.060(5) 0.045(4) -0.016(3) 0.002(3) 0.004(3)
C4 0.051(4) 0.067(5) 0.036(4) 0.000(3) -0.012(3) 0.000(3)
C5 0.050(4) 0.073(5) 0.043(4) 0.017(3) 0.009(3) -0.008(3)
C6 0.049(4) 0.041(4) 0.054(4) 0.008(3) -0.003(3) 0.002(3)
C7 0.032(3) 0.062(5) 0.053(4) 0.001(3) 0.005(3) -0.007(3)
C8 0.070(5) 0.063(5) 0.049(4) 0.013(4) 0.006(4) 0.001(4)
C9 0.044(4) 0.055(5) 0.051(4) -0.017(3) 0.018(3) -0.002(3)
C10 0.061(4) 0.071(5) 0.047(4) -0.007(4) -0.015(3) -0.008(4)
C11 0.031(3) 0.063(5) 0.077(5) -0.012(4) 0.004(3) -0.004(3)
C12 0.058(4) 0.042(5) 0.065(5) -0.002(3) -0.006(4) 0.000(3)
C13 0.041(4) 0.062(5) 0.046(4) 0.002(3) 0.011(3) 0.004(3)
C14 0.054(4) 0.038(4) 0.062(4) -0.010(3) 0.012(3) 0.002(3)
C15 0.048(4) 0.058(5) 0.037(4) -0.001(3) 0.001(3) 0.004(3)
C16 0.045(4) 0.046(5) 0.053(5) -0.010(4) 0.007(4) -0.004(4)
C17 0.029(3) 0.038(5) 0.039(4) 0.000(3) 0.003(3) 0.000(3)
C18 0.031(3) 0.046(5) 0.045(4) -0.008(4) 0.003(3) 0.002(3)
C19 0.034(3) 0.035(5) 0.041(4) 0.009(3) 0.005(3) -0.002(3)
C20 0.066(5) 0.053(6) 0.058(5) -0.007(4) 0.012(4) 0.002(5)
C21 0.060(5) 0.037(5) 0.040(5) 0.000(4) 0.015(4) 0.005(4)
C22 0.035(4) 0.040(4) 0.033(4) -0.006(3) 0.001(3) 0.008(3)
C23 0.057(4) 0.030(4) 0.034(4) 0.004(3) 0.011(3) -0.002(3)
C24 0.040(4) 0.036(4) 0.036(4) -0.008(3) 0.004(3) -0.001(3)
C25 0.052(5) 0.045(5) 0.058(5) -0.005(4) 0.004(4) 0.007(4)
C26 0.041(4) 0.060(6) 0.077(6) -0.009(5) 0.001(4) 0.007(4)
C27 0.038(4) 0.034(4) 0.049(4) 0.003(3) 0.001(3) 0.001(3)
C28 0.036(4) 0.045(5) 0.065(5) 0.005(4) -0.012(3) -0.008(3)
C29 0.042(4) 0.039(4) 0.042(4) 0.001(3) -0.002(3) 0.002(3)
C30 0.055(5) 0.097(7) 0.049(5) -0.028(5) -0.001(4) -0.020(5)
C31 0.062(4) 0.071(5) 0.061(5) -0.013(4) 0.029(4) 0.002(4)
C32 0.055(4) 0.087(5) 0.043(4) 0.008(4) -0.015(3) -0.021(4)
C33 0.052(4) 0.069(5) 0.056(4) 0.021(4) 0.001(3) -0.010(4)
C34 0.071(5) 0.046(5) 0.061(5) -0.012(4) 0.002(4) -0.011(4)
C35 0.038(4) 0.069(5) 0.081(5) 0.011(4) 0.003(3) -0.010(3)
C36 0.061(4) 0.053(5) 0.060(5) 0.009(4) 0.017(3) 0.005(3)
C37 0.105(6) 0.038(5) 0.087(6) -0.009(4) -0.022(5) -0.008(4)
C38 0.118(6) 0.060(5) 0.068(5) 0.000(4) 0.041(5) 0.015(4)
C39 0.061(4) 0.051(5) 0.081(5) 0.014(4) 0.003(4) 0.012(4)
C40 0.085(6) 0.130(8) 0.140(8) 0.056(6) -0.056(5) -0.046(5)
C41 0.155(8) 0.086(6) 0.057(5) 0.008(4) -0.038(5) -0.014(5)
C42 0.106(6) 0.072(6) 0.106(6) 0.017(5) -0.037(5) 0.023(5)
C43 0.044(4) 0.089(6) 0.060(5) 0.014(4) -0.005(3) -0.018(4)
C44 0.083(5) 0.031(4) 0.089(5) 0.003(4) 0.021(4) 0.002(4)
C45 0.048(4) 0.083(5) 0.050(4) 0.015(4) 0.013(3) -0.010(4)
C46 0.042(4) 0.054(6) 0.055(5) 0.004(4) 0.012(4) 0.002(4)
C47 0.038(4) 0.038(4) 0.040(4) -0.007(3) 0.001(3) 0.003(3)
C48 0.038(4) 0.045(4) 0.048(4) -0.010(3) -0.004(3) 0.008(3)
C49 0.043(4) 0.035(4) 0.042(4) 0.000(3) -0.002(3) -0.001(3)
C50 0.062(5) 0.063(6) 0.056(6) 0.015(5) 0.003(4) -0.004(5)
C51 0.049(4) 0.050(5) 0.046(5) -0.002(4) 0.006(4) -0.002(4)
C52 0.034(4) 0.037(4) 0.033(4) 0.003(3) 0.002(3) 0.004(3)
C53 0.045(4) 0.042(4) 0.045(4) -0.008(3) 0.000(3) 0.001(3)
C54 0.039(4) 0.038(5) 0.053(5) 0.001(3) -0.001(3) 0.009(3)
C55 0.064(5) 0.067(7) 0.069(6) -0.016(5) -0.013(5) 0.013(5)
C56 0.053(5) 0.035(5) 0.066(6) 0.001(4) 0.016(4) -0.003(4)
C57 0.028(3) 0.030(4) 0.049(4) 0.000(3) -0.004(3) 0.000(3)
C58 0.035(3) 0.044(5) 0.048(4) -0.001(3) 0.005(3) -0.002(3)
C59 0.035(3) 0.040(5) 0.046(4) -0.012(4) 0.006(3) -0.001(3)
C60 0.055(5) 0.061(6) 0.066(6) -0.011(5) 0.007(4) -0.003(4)

loop_
_atom_type_symbol
_atom_type_description
_atom_type_scat_dispersion_real
_atom_type_scat_dispersion_imag
_atom_type_scat_source
C C 0.0181 0.0091 'International Tables Vol C Tables 4.2.6.8 and 6.1.1.4'
H H 0.0000 0.0000 'International Tables Vol C Tables 4.2.6.8 and 6.1.1.4'
N N 0.0311 0.0180 'International Tables Vol C Tables 4.2.6.8 and 6.1.1.4'
F F 0.0727 0.0534 'International Tables Vol C Tables 4.2.6.8 and 6.1.1.4'
P P 0.2955 0.4335 'International Tables Vol C Tables 4.2.6.8 and 6.1.1.4'
Co Co -2.3653 3.6143 'International Tables Vol C Tables 4.2.6.8 and 6.1.1.4'

loop_
_geom_angle_atom_site_label_1
_geom_angle_atom_site_label_2
_geom_angle_atom_site_label_3
_geom_angle
P1 Co1 P4 143.59(7)
P1 Co1 P3 102.66(7)
P4 Co1 P3 100.92(7)
P1 Co1 P2 101.83(7)
P4 Co1 P2 102.22(7)
P3 Co1 P2 97.33(7)
P1 Co1 H1 73.8(16)
P4 Co1 H1 81.6(16)
P3 Co1 H1 176.3(16)
P2 Co1 H1 84.8(16)
P1 Co1 H2 76.8(19)
P4 Co1 H2 75.7(19)
P3 Co1 H2 90.3(19)
P2 Co1 H2 172.3(19)
H1 Co1 H2 88(2)
N5 Co2 N3 112.45(19)
N5 Co2 N1 116.09(18)
N3 Co2 N1 117.68(19)
N5 Co2 P5 103.85(14)
N3 Co2 P5 102.94(14)
N1 Co2 P5 100.95(14)
P6 Co3 P9 144.78(8)
P6 Co3 P7 101.21(7)
P9 Co3 P7 102.84(7)
P6 Co3 P8 100.86(7)
P9 Co3 P8 100.37(8)
P7 Co3 P8 99.01(7)
P6 Co3 H4 77.9(18)
P9 Co3 H4 78.9(18)
P7 Co3 H4 85.2(18)
P8 Co3 H4 175.8(18)
P6 Co3 H3 76.9(19)
P9 Co3 H3 76.6(19)
P7 Co3 H3 174.3(19)
P8 Co3 H3 86.6(19)
H4 Co3 H3 89(3)
N7 Co4 N9 117.2(2)
N7 Co4 N11 113.24(19)
N9 Co4 N11 113.7(2)
N7 Co4 P10 99.44(14)
N9 Co4 P10 108.72(14)
N11 Co4 P10 102.24(15)
C2 P1 C3 100.4(3)
C2 P1 C1 100.6(3)
C3 P1 C1 101.5(3)
C2 P1 Co1 113.3(2)
C3 P1 Co1 116.69(19)
C1 P1 Co1 121.25(19)
C5 P2 C4 101.5(3)
C5 P2 C6 100.5(3)
C4 P2 C6 99.0(3)
C5 P2 Co1 114.76(19)
C4 P2 Co1 118.71(19)
C6 P2 Co1 119.17(18)
C8 P3 C7 101.2(3)
C8 P3 C9 101.1(3)
C7 P3 C9 98.7(2)
C8 P3 Co1 115.2(2)
C7 P3 Co1 120.22(18)
C9 P3 Co1 117.25(18)
C11 P4 C10 99.9(3)
C11 P4 C12 101.1(3)
C10 P4 C12 100.4(3)
C11 P4 Co1 112.68(19)
C10 P4 Co1 117.03(19)
C12 P4 Co1 122.33(19)
C13 P5 C14 103.5(3)
C13 P5 C15 104.2(2)
C14 P5 C15 103.2(3)
C13 P5 Co2 115.12(19)
C14 P5 Co2 116.38(18)
C15 P5 Co2 112.99(18)
C31 P6 C33 101.0(3)
C31 P6 C32 100.5(3)
C33 P6 C32 102.1(3)
C31 P6 Co3 113.2(2)
C33 P6 Co3 115.3(2)
C32 P6 Co3 121.72(19)
C34 P7 C36 101.1(3)
C34 P7 C35 102.2(3)
C36 P7 C35 99.1(3)
C34 P7 Co3 114.1(2)
C36 P7 Co3 118.8(2)
C35 P7 Co3 118.66(19)
C37 P8 C39 101.2(3)
C37 P8 C38 101.6(3)
C39 P8 C38 98.8(3)
C37 P8 Co3 114.2(2)
C39 P8 Co3 118.9(2)
C38 P8 Co3 119.1(2)
C42 P9 C40 102.1(3)
C42 P9 C41 100.0(3)
C40 P9 C41 99.6(4)
C42 P9 Co3 116.4(2)
C40 P9 Co3 112.6(2)
C41 P9 Co3 122.9(2)
C44 P10 C43 104.0(3)
C44 P10 C45 103.1(3)
C43 P10 C45 104.1(3)
C44 P10 Co4 113.6(2)
C43 P10 Co4 114.5(2)
C45 P10 Co4 116.0(2)
N2 N1 C17 109.4(5)
N2 N1 Co2 109.5(4)
C17 N1 Co2 141.0(4)
C19 N2 N1 105.9(5)
C22 N3 N4 109.0(5)
C22 N3 Co2 138.8(4)
N4 N3 Co2 112.1(4)
C24 N4 N3 105.4(5)
C27 N5 N6 108.1(5)
C27 N5 Co2 139.4(4)
N6 N5 Co2 111.8(3)
C29 N6 N5 106.8(5)
C47 N7 N8 108.4(5)
C47 N7 Co4 138.6(4)
N8 N7 Co4 112.8(3)
C49 N8 N7 106.1(5)
C52 N9 N10 109.2(5)
C52 N9 Co4 136.4(4)
N10 N9 Co4 113.9(4)
C54 N10 N9 105.9(5)
C57 N11 N12 109.1(5)
C57 N11 Co4 140.5(4)
N12 N11 Co4 110.2(4)
C59 N12 N11 106.2(5)
P1 C1 H1A 109.5
P1 C1 H1B 109.5
H1A C1 H1B 109.5
P1 C1 H1C 109.5
H1A C1 H1C 109.5
H1B C1 H1C 109.5
P1 C2 H2A 109.5
P1 C2 H2B 109.5
H2A C2 H2B 109.5
P1 C2 H2C 109.5
H2A C2 H2C 109.5
H2B C2 H2C 109.5
P1 C3 H3A 109.5
P1 C3 H3B 109.5
H3A C3 H3B 109.5
P1 C3 H3C 109.5
H3A C3 H3C 109.5
H3B C3 H3C 109.5
P2 C4 H4A 109.5
P2 C4 H4B 109.5
H4A C4 H4B 109.5
P2 C4 H4C 109.5
H4A C4 H4C 109.5
H4B C4 H4C 109.5
P2 C5 H5A 109.5
P2 C5 H5B 109.5
H5A C5 H5B 109.5
P2 C5 H5C 109.5
H5A C5 H5C 109.5
H5B C5 H5C 109.5
P2 C6 H6A 109.5
P2 C6 H6B 109.5
H6A C6 H6B 109.5
P2 C6 H6C 109.5
H6A C6 H6C 109.5
H6B C6 H6C 109.5
P3 C7 H7A 109.5
P3 C7 H7B 109.5
H7A C7 H7B 109.5
P3 C7 H7C 109.5
H7A C7 H7C 109.5
H7B C7 H7C 109.5
P3 C8 H8A 109.5
P3 C8 H8B 109.5
H8A C8 H8B 109.5
P3 C8 H8C 109.5
H8A C8 H8C 109.5
H8B C8 H8C 109.5
P3 C9 H9A 109.5
P3 C9 H9B 109.5
H9A C9 H9B 109.5
P3 C9 H9C 109.5
H9A C9 H9C 109.5
H9B C9 H9C 109.5
P4 C10 H10A 109.5
P4 C10 H10B 109.5
H10A C10 H10B 109.5
P4 C10 H10C 109.5
H10A C10 H10C 109.5
H10B C10 H10C 109.5
P4 C11 H11A 109.5
P4 C11 H11B 109.5
H11A C11 H11B 109.5
P4 C11 H11C 109.5
H11A C11 H11C 109.5
H11B C11 H11C 109.5
P4 C12 H12A 109.5
P4 C12 H12B 109.5
H12A C12 H12B 109.5
P4 C12 H12C 109.5
H12A C12 H12C 109.5
H12B C12 H12C 109.5
P5 C13 H13A 109.5
P5 C13 H13B 109.5
H13A C13 H13B 109.5
P5 C13 H13C 109.5
H13A C13 H13C 109.5
H13B C13 H13C 109.5
P5 C14 H14A 109.5
P5 C14 H14B 109.5
H14A C14 H14B 109.5
P5 C14 H14C 109.5
H14A C14 H14C 109.5
H14B C14 H14C 109.5
P5 C15 H15A 109.5
P5 C15 H15B 109.5
H15A C15 H15B 109.5
P5 C15 H15C 109.5
H15A C15 H15C 109.5
H15B C15 H15C 109.5
F2 C16 F3 106.4(5)
F2 C16 F1 104.6(6)
F3 C16 F1 105.3(5)
F2 C16 C17 113.5(5)
F3 C16 C17 112.7(6)
F1 C16 C17 113.6(5)
N1 C17 C18 109.0(6)
N1 C17 C16 123.0(6)
C18 C17 C16 128.0(6)
C17 C18 C19 103.9(6)
C17 C18 H18 128.1
C19 C18 H18 128.1
N2 C19 C18 111.8(5)
N2 C19 C20 119.0(6)
C18 C19 C20 129.2(6)
F4 C20 F5 107.0(8)
F5B C20 F4B 103.5(13)
F4 C20 F6 105.2(7)
F5 C20 F6 104.3(7)
F5B C20 F6B 102.3(11)
F4B C20 F6B 103.7(13)
F4 C20 C19 113.6(7)
F5 C20 C19 114.8(7)
F5B C20 C19 119.9(13)
F4B C20 C19 115.9(15)
F6 C20 C19 111.1(7)
F6B C20 C19 109.6(15)
F7 C21 F8 105.7(5)
F7 C21 F9 106.4(5)
F8 C21 F9 105.3(5)
F7 C21 C22 113.6(5)
F8 C21 C22 114.0(5)
F9 C21 C22 111.2(5)
N3 C22 C23 109.9(5)
N3 C22 C21 121.5(6)
C23 C22 C21 128.6(6)
C22 C23 C24 103.7(5)
C22 C23 H23 128.1
C24 C23 H23 128.1
N4 C24 C23 111.9(5)
N4 C24 C25 120.2(6)
C23 C24 C25 127.9(6)
F12 C25 F10 106.8(5)
F12 C25 F11 105.9(6)
F10 C25 F11 105.7(6)
F12 C25 C24 114.1(6)
F10 C25 C24 112.1(6)
F11 C25 C24 111.6(5)
F15 C26 F13 106.9(6)
F15 C26 F14 105.4(6)
F13 C26 F14 105.3(6)
F15 C26 C27 114.9(6)
F13 C26 C27 113.4(6)
F14 C26 C27 110.2(6)
N5 C27 C28 110.2(5)
N5 C27 C26 120.8(6)
C28 C27 C26 128.9(6)
C27 C28 C29 104.2(5)
C27 C28 H28 127.9
C29 C28 H28 127.9
N6 C29 C28 110.6(5)
N6 C29 C30 119.6(6)
C28 C29 C30 129.7(6)
F18 C30 F17 108.0(6)
F18 C30 F16 105.6(7)
F17 C30 F16 104.4(6)
F18 C30 C29 113.2(6)
F17 C30 C29 112.5(7)
F16 C30 C29 112.5(6)
P6 C31 H31A 109.5
P6 C31 H31B 109.5
H31A C31 H31B 109.5
P6 C31 H31C 109.5
H31A C31 H31C 109.5
H31B C31 H31C 109.5
P6 C32 H32A 109.5
P6 C32 H32B 109.5
H32A C32 H32B 109.5
P6 C32 H32C 109.5
H32A C32 H32C 109.5
H32B C32 H32C 109.5
P6 C33 H33A 109.5
P6 C33 H33B 109.5
H33A C33 H33B 109.5
P6 C33 H33C 109.5
H33A C33 H33C 109.5
H33B C33 H33C 109.5
P7 C34 H34A 109.5
P7 C34 H34B 109.5
H34A C34 H34B 109.5
P7 C34 H34C 109.5
H34A C34 H34C 109.5
H34B C34 H34C 109.5
P7 C35 H35A 109.5
P7 C35 H35B 109.5
H35A C35 H35B 109.5
P7 C35 H35C 109.5
H35A C35 H35C 109.5
H35B C35 H35C 109.5
P7 C36 H36A 109.5
P7 C36 H36B 109.5
H36A C36 H36B 109.5
P7 C36 H36C 109.5
H36A C36 H36C 109.5
H36B C36 H36C 109.5
P8 C37 H37A 109.5
P8 C37 H37B 109.5
H37A C37 H37B 109.5
P8 C37 H37C 109.5
H37A C37 H37C 109.5
H37B C37 H37C 109.5
P8 C38 H38A 109.5
P8 C38 H38B 109.5
H38A C38 H38B 109.5
P8 C38 H38C 109.5
H38A C38 H38C 109.5
H38B C38 H38C 109.5
P8 C39 H39A 109.5
P8 C39 H39B 109.5
H39A C39 H39B 109.5
P8 C39 H39C 109.5
H39A C39 H39C 109.5
H39B C39 H39C 109.5
P9 C40 H40A 109.5
P9 C40 H40B 109.5
H40A C40 H40B 109.5
P9 C40 H40C 109.5
H40A C40 H40C 109.5
H40B C40 H40C 109.5
P9 C41 H41A 109.5
P9 C41 H41B 109.5
H41A C41 H41B 109.5
P9 C41 H41C 109.5
H41A C41 H41C 109.5
H41B C41 H41C 109.5
P9 C42 H42A 109.5
P9 C42 H42B 109.5
H42A C42 H42B 109.5
P9 C42 H42C 109.5
H42A C42 H42C 109.5
H42B C42 H42C 109.5
P10 C43 H43A 109.5
P10 C43 H43B 109.5
H43A C43 H43B 109.5
P10 C43 H43C 109.5
H43A C43 H43C 109.5
H43B C43 H43C 109.5
P10 C44 H44A 109.5
P10 C44 H44B 109.5
H44A C44 H44B 109.5
P10 C44 H44C 109.5
H44A C44 H44C 109.5
H44B C44 H44C 109.5
P10 C45 H45A 109.5
P10 C45 H45B 109.5
H45A C45 H45B 109.5
P10 C45 H45C 109.5
H45A C45 H45C 109.5
H45B C45 H45C 109.5
F20 C46 F21 107.1(5)
F20 C46 F19 104.4(5)
F21 C46 F19 106.0(5)
F20 C46 C47 113.9(5)
F21 C46 C47 111.0(6)
F19 C46 C47 113.9(6)
N7 C47 C48 110.0(5)
N7 C47 C46 119.9(6)
C48 C47 C46 130.1(6)
C47 C48 C49 103.9(5)
C47 C48 H48 128.0
C49 C48 H48 128.0
N8 C49 C48 111.6(5)
N8 C49 C50 119.9(6)
C48 C49 C50 128.5(6)
F23 C50 F24 108.2(6)
F23 C50 F22 105.6(6)
F24 C50 F22 103.9(6)
F23 C50 C49 113.7(6)
F24 C50 C49 112.9(6)
F22 C50 C49 111.8(6)
F25 C51 F26 105.8(5)
F25 C51 F27 105.7(5)
F26 C51 F27 104.7(5)
F25 C51 C52 113.4(6)
F26 C51 C52 113.0(5)
F27 C51 C52 113.4(5)
N9 C52 C53 109.7(5)
N9 C52 C51 122.6(6)
C53 C52 C51 127.5(6)
C52 C53 C54 104.2(5)
C52 C53 H53 127.9
C54 C53 H53 127.9
N10 C54 C53 111.0(5)
N10 C54 C55 120.7(6)
C53 C54 C55 128.2(6)
F30 C55 F30B 116.6(15)
F30B C55 F29B 110.6(10)
F30 C55 F29 106.9(10)
F30 C55 F28 108.4(9)
F29 C55 F28 101.9(8)
F30B C55 F28B 104.7(10)
F29B C55 F28B 103.3(9)
F30 C55 C54 119.6(9)
F30B C55 C54 117.8(12)
F29B C55 C54 111.6(8)
F29 C55 C54 109.4(9)
F28 C55 C54 109.3(8)
F28B C55 C54 107.6(9)
F31 C56 F33 105.8(6)
F31 C56 F32 104.9(6)
F33 C56 F32 104.2(6)
F31 C56 C57 115.6(6)
F33 C56 C57 112.1(6)
F32 C56 C57 113.2(5)
N11 C57 C58 109.1(6)
N11 C57 C56 122.1(6)
C58 C57 C56 128.8(6)
C59 C58 C57 103.1(6)
C59 C58 H58 128.4
C57 C58 H58 128.4
N12 C59 C58 112.5(6)
N12 C59 C60 119.6(6)
C58 C59 C60 127.9(6)
F35 C60 F36 106.3(6)
F35 C60 F34 106.4(6)
F36 C60 F34 104.4(6)
F35 C60 C59 112.6(6)
F36 C60 C59 113.1(6)
F34 C60 C59 113.3(6)

loop_
_geom_bond_atom_site_label_1
_geom_bond_atom_site_label_2
_geom_bond_distance
Co1 P1 2.1787(18)
Co1 P4 2.1810(18)
Co1 P3 2.2063(17)
Co1 P2 2.2087(18)
Co1 H1 1.46(4)
Co1 H2 1.43(5)
Co2 N5 1.975(4)
Co2 N3 1.996(4)
Co2 N1 2.001(4)
Co2 P5 2.3574(17)
Co3 P6 2.1716(18)
Co3 P9 2.176(2)
Co3 P7 2.2007(18)
Co3 P8 2.208(2)
Co3 H4 1.55(5)
Co3 H3 1.43(5)
Co4 N7 1.985(4)
Co4 N9 1.987(5)
Co4 N11 1.997(5)
Co4 P10 2.3585(18)
P1 C2 1.813(5)
P1 C3 1.821(5)
P1 C1 1.836(5)
P2 C5 1.823(5)
P2 C4 1.828(5)
P2 C6 1.835(5)
P3 C8 1.811(5)
P3 C7 1.830(5)
P3 C9 1.830(5)
P4 C11 1.824(5)
P4 C10 1.827(5)
P4 C12 1.831(5)
P5 C13 1.804(5)
P5 C14 1.812(5)
P5 C15 1.813(5)
P6 C31 1.824(5)
P6 C33 1.827(5)
P6 C32 1.832(5)
P7 C34 1.807(5)
P7 C36 1.820(5)
P7 C35 1.841(5)
P8 C37 1.823(6)
P8 C39 1.825(5)
P8 C38 1.827(6)
P9 C42 1.805(6)
P9 C40 1.828(6)
P9 C41 1.844(7)
P10 C44 1.809(5)
P10 C43 1.813(5)
P10 C45 1.821(5)
F1 C16 1.336(6)
F2 C16 1.325(6)
F3 C16 1.329(6)
F4 C20 1.320(8)
F4B C20 1.337(14)
F5 C20 1.327(8)
F5B C20 1.333(12)
F6 C20 1.340(8)
F6B C20 1.350(13)
F7 C21 1.340(6)
F8 C21 1.352(6)
F9 C21 1.354(6)
F10 C25 1.342(6)
F11 C25 1.346(6)
F12 C25 1.331(6)
F13 C26 1.334(7)
F14 C26 1.353(7)
F15 C26 1.298(7)
F16 C30 1.332(7)
F17 C30 1.322(8)
F18 C30 1.320(8)
F19 C46 1.338(7)
F20 C46 1.329(6)
F21 C46 1.329(6)
F22 C50 1.344(7)
F23 C50 1.290(7)
F24 C50 1.324(7)
F25 C51 1.344(6)
F26 C51 1.352(6)
F27 C51 1.354(6)
F28 C55 1.365(10)
F29 C55 1.349(11)
F30 C55 1.285(10)
F29B C55 1.325(10)
F30B C55 1.299(11)
F28B C55 1.367(11)
F31 C56 1.300(7)
F32 C56 1.329(6)
F33 C56 1.327(6)
F34 C60 1.346(7)
F35 C60 1.319(7)
F36 C60 1.342(7)
N1 N2 1.354(5)
N1 C17 1.354(6)
N2 C19 1.333(6)
N3 C22 1.347(6)
N3 N4 1.361(5)
N4 C24 1.349(6)
N5 C27 1.352(6)
N5 N6 1.361(5)
N6 C29 1.336(6)
N7 C47 1.360(6)
N7 N8 1.361(5)
N8 C49 1.341(6)
N9 C52 1.350(6)
N9 N10 1.351(5)
N10 C54 1.349(6)
N11 C57 1.357(6)
N11 N12 1.361(5)
N12 C59 1.329(6)
C1 H1A 0.9800
C1 H1B 0.9800
C1 H1C 0.9800
C2 H2A 0.9800
C2 H2B 0.9800
C2 H2C 0.9800
C3 H3A 0.9800
C3 H3B 0.9800
C3 H3C 0.9800
C4 H4A 0.9800
C4 H4B 0.9800
C4 H4C 0.9800
C5 H5A 0.9800
C5 H5B 0.9800
C5 H5C 0.9800
C6 H6A 0.9800
C6 H6B 0.9800
C6 H6C 0.9800
C7 H7A 0.9800
C7 H7B 0.9800
C7 H7C 0.9800
C8 H8A 0.9800
C8 H8B 0.9800
C8 H8C 0.9800
C9 H9A 0.9800
C9 H9B 0.9800
C9 H9C 0.9800
C10 H10A 0.9800
C10 H10B 0.9800
C10 H10C 0.9800
C11 H11A 0.9800
C11 H11B 0.9800
C11 H11C 0.9800
C12 H12A 0.9800
C12 H12B 0.9800
C12 H12C 0.9800
C13 H13A 0.9800
C13 H13B 0.9800
C13 H13C 0.9800
C14 H14A 0.9800
C14 H14B 0.9800
C14 H14C 0.9800
C15 H15A 0.9800
C15 H15B 0.9800
C15 H15C 0.9800
C16 C17 1.462(7)
C17 C18 1.372(7)
C18 C19 1.384(7)
C18 H18 0.9500
C19 C20 1.461(8)
C21 C22 1.473(7)
C22 C23 1.368(7)
C23 C24 1.376(7)
C23 H23 0.9500
C24 C25 1.479(8)
C26 C27 1.475(8)
C27 C28 1.356(7)
C28 C29 1.393(7)
C28 H28 0.9500
C29 C30 1.466(8)
C31 H31A 0.9800
C31 H31B 0.9800
C31 H31C 0.9800
C32 H32A 0.9800
C32 H32B 0.9800
C32 H32C 0.9800
C33 H33A 0.9800
C33 H33B 0.9800
C33 H33C 0.9800
C34 H34A 0.9800
C34 H34B 0.9800
C34 H34C 0.9800
C35 H35A 0.9800
C35 H35B 0.9800
C35 H35C 0.9800
C36 H36A 0.9800
C36 H36B 0.9800
C36 H36C 0.9800
C37 H37A 0.9800
C37 H37B 0.9800
C37 H37C 0.9800
C38 H38A 0.9800
C38 H38B 0.9800
C38 H38C 0.9800
C39 H39A 0.9800
C39 H39B 0.9800
C39 H39C 0.9800
C40 H40A 0.9800
C40 H40B 0.9800
C40 H40C 0.9800
C41 H41A 0.9800
C41 H41B 0.9800
C41 H41C 0.9800
C42 H42A 0.9800
C42 H42B 0.9800
C42 H42C 0.9800
C43 H43A 0.9800
C43 H43B 0.9800
C43 H43C 0.9800
C44 H44A 0.9800
C44 H44B 0.9800
C44 H44C 0.9800
C45 H45A 0.9800
C45 H45B 0.9800
C45 H45C 0.9800
C46 C47 1.475(7)
C47 C48 1.359(7)
C48 C49 1.385(7)
C48 H48 0.9500
C49 C50 1.486(8)
C51 C52 1.463(7)
C52 C53 1.360(7)
C53 C54 1.384(7)
C53 H53 0.9500
C54 C55 1.475(8)
C56 C57 1.465(7)
C57 C58 1.391(7)
C58 C59 1.387(7)
C58 H58 0.9500
C59 C60 1.467(8)

loop_
_geom_torsion_atom_site_label_1
_geom_torsion_atom_site_label_2
_geom_torsion_atom_site_label_3
_geom_torsion_atom_site_label_4
_geom_torsion
P4 Co1 P1 C2 -35.6(3)
P3 Co1 P1 C2 93.6(2)
P2 Co1 P1 C2 -166.0(2)
P4 Co1 P1 C3 80.2(2)
P3 Co1 P1 C3 -150.6(2)
P2 Co1 P1 C3 -50.2(2)
P4 Co1 P1 C1 -155.2(2)
P3 Co1 P1 C1 -26.1(2)
P2 Co1 P1 C1 74.4(2)
P1 Co1 P2 C5 95.5(2)
P4 Co1 P2 C5 -56.9(2)
P3 Co1 P2 C5 -159.9(2)
P1 Co1 P2 C4 -24.7(2)
P4 Co1 P2 C4 -177.2(2)
P3 Co1 P2 C4 79.9(2)
P1 Co1 P2 C6 -145.3(2)
P4 Co1 P2 C6 62.2(2)
P3 Co1 P2 C6 -40.7(2)
P1 Co1 P3 C8 -64.8(2)
P4 Co1 P3 C8 87.2(2)
P2 Co1 P3 C8 -168.8(2)
P1 Co1 P3 C7 56.6(2)
P4 Co1 P3 C7 -151.3(2)
P2 Co1 P3 C7 -47.3(2)
P1 Co1 P3 C9 176.4(2)
P4 Co1 P3 C9 -31.5(2)
P2 Co1 P3 C9 72.5(2)
P1 Co1 P4 C11 -32.1(3)
P3 Co1 P4 C11 -161.7(2)
P2 Co1 P4 C11 98.2(2)
P1 Co1 P4 C10 82.8(2)
P3 Co1 P4 C10 -46.8(2)
P2 Co1 P4 C10 -146.9(2)
P1 Co1 P4 C12 -152.9(2)
P3 Co1 P4 C12 77.4(2)
P2 Co1 P4 C12 -22.6(2)
N5 Co2 P5 C13 -73.3(2)
N3 Co2 P5 C13 44.1(2)
N1 Co2 P5 C13 166.1(2)
N5 Co2 P5 C14 48.0(2)
N3 Co2 P5 C14 165.4(2)
N1 Co2 P5 C14 -72.6(2)
N5 Co2 P5 C15 167.1(2)
N3 Co2 P5 C15 -75.5(2)
N1 Co2 P5 C15 46.5(2)
P9 Co3 P6 C31 -42.1(3)
P7 Co3 P6 C31 90.2(2)
P8 Co3 P6 C31 -168.2(2)
P9 Co3 P6 C33 73.5(3)
P7 Co3 P6 C33 -154.1(2)
P8 Co3 P6 C33 -52.6(2)
P9 Co3 P6 C32 -162.0(2)
P7 Co3 P6 C32 -29.7(2)
P8 Co3 P6 C32 71.9(2)
P6 Co3 P7 C34 -56.4(2)
P9 Co3 P7 C34 97.7(2)
P8 Co3 P7 C34 -159.4(2)
P6 Co3 P7 C36 -175.5(2)
P9 Co3 P7 C36 -21.4(2)
P8 Co3 P7 C36 81.5(2)
P6 Co3 P7 C35 64.1(2)
P9 Co3 P7 C35 -141.8(2)
P8 Co3 P7 C35 -38.9(2)
P6 Co3 P8 C37 91.2(2)
P9 Co3 P8 C37 -60.5(2)
P7 Co3 P8 C37 -165.4(2)
P6 Co3 P8 C39 -28.1(2)
P9 Co3 P8 C39 -179.9(2)
P7 Co3 P8 C39 75.2(2)
P6 Co3 P8 C38 -148.6(3)
P9 Co3 P8 C38 59.6(3)
P7 Co3 P8 C38 -45.3(3)
P6 Co3 P9 C42 77.0(3)
P7 Co3 P9 C42 -54.9(3)
P8 Co3 P9 C42 -156.7(3)
P6 Co3 P9 C40 -40.4(3)
P7 Co3 P9 C40 -172.3(3)
P8 Co3 P9 C40 85.8(3)
P6 Co3 P9 C41 -159.4(3)
P7 Co3 P9 C41 68.7(3)
P8 Co3 P9 C41 -33.2(3)
N7 Co4 P10 C44 -42.0(3)
N9 Co4 P10 C44 -165.1(3)
N11 Co4 P10 C44 74.5(3)
N7 Co4 P10 C43 -161.4(3)
N9 Co4 P10 C43 75.6(3)
N11 Co4 P10 C43 -44.9(3)
N7 Co4 P10 C45 77.2(3)
N9 Co4 P10 C45 -45.8(3)
N11 Co4 P10 C45 -166.3(3)
N5 Co2 N1 N2 -74.4(4)
N3 Co2 N1 N2 148.2(3)
P5 Co2 N1 N2 37.1(3)
N5 Co2 N1 C17 108.8(6)
N3 Co2 N1 C17 -28.7(6)
P5 Co2 N1 C17 -139.7(5)
C17 N1 N2 C19 -0.7(6)
Co2 N1 N2 C19 -178.6(3)
N5 Co2 N3 C22 -24.9(6)
N1 Co2 N3 C22 114.0(5)
P5 Co2 N3 C22 -136.0(5)
N5 Co2 N3 N4 159.0(3)
N1 Co2 N3 N4 -62.0(4)
P5 Co2 N3 N4 47.9(3)
C22 N3 N4 C24 0.3(6)
Co2 N3 N4 C24 177.6(3)
N3 Co2 N5 C27 93.2(6)
N1 Co2 N5 C27 -46.4(6)
P5 Co2 N5 C27 -156.2(5)
N3 Co2 N5 N6 -76.1(4)
N1 Co2 N5 N6 144.3(3)
P5 Co2 N5 N6 34.5(4)
C27 N5 N6 C29 -0.1(6)
Co2 N5 N6 C29 172.6(3)
N9 Co4 N7 C47 -108.8(6)
N11 Co4 N7 C47 26.6(6)
P10 Co4 N7 C47 134.4(6)
N9 Co4 N7 N8 77.8(4)
N11 Co4 N7 N8 -146.8(3)
P10 Co4 N7 N8 -39.0(4)
C47 N7 N8 C49 0.4(6)
Co4 N7 N8 C49 175.7(3)
N7 Co4 N9 C52 27.3(6)
N11 Co4 N9 C52 -108.0(5)
P10 Co4 N9 C52 138.9(5)
N7 Co4 N9 N10 -162.6(3)
N11 Co4 N9 N10 62.2(4)
P10 Co4 N9 N10 -51.0(4)
C52 N9 N10 C54 -0.2(6)
Co4 N9 N10 C54 -173.0(3)
N7 Co4 N11 C57 -105.9(6)
N9 Co4 N11 C57 31.1(6)
P10 Co4 N11 C57 148.1(5)
N7 Co4 N11 N12 69.2(4)
N9 Co4 N11 N12 -153.8(3)
P10 Co4 N11 N12 -36.8(3)
C57 N11 N12 C59 0.3(6)
Co4 N11 N12 C59 -176.4(3)
N2 N1 C17 C18 0.3(6)
Co2 N1 C17 C18 177.2(4)
N2 N1 C17 C16 179.2(5)
Co2 N1 C17 C16 -3.9(9)
F2 C16 C17 N1 27.8(8)
F3 C16 C17 N1 148.9(5)
F1 C16 C17 N1 -91.5(7)
F2 C16 C17 C18 -153.5(6)
F3 C16 C17 C18 -32.4(8)
F1 C16 C17 C18 87.2(8)
N1 C17 C18 C19 0.1(6)
C16 C17 C18 C19 -178.7(5)
N1 N2 C19 C18 0.8(6)
N1 N2 C19 C20 -179.2(5)
C17 C18 C19 N2 -0.6(6)
C17 C18 C19 C20 179.4(6)
N2 C19 C20 F4 -167.8(7)
C18 C19 C20 F4 12.3(10)
N2 C19 C20 F5 -44.2(9)
C18 C19 C20 F5 135.9(7)
N2 C19 C20 F5B 110.8(14)
C18 C19 C20 F5B -69.2(15)
N2 C19 C20 F4B -14.6(15)
C18 C19 C20 F4B 165.5(14)
N2 C19 C20 F6 73.9(7)
C18 C19 C20 F6 -106.0(8)
N2 C19 C20 F6B -131.4(12)
C18 C19 C20 F6B 48.6(13)
N4 N3 C22 C23 -0.6(6)
Co2 N3 C22 C23 -176.7(4)
N4 N3 C22 C21 -178.8(5)
Co2 N3 C22 C21 5.0(9)
F7 C21 C22 N3 -53.8(7)
F8 C21 C22 N3 67.4(7)
F9 C21 C22 N3 -173.8(5)
F7 C21 C22 C23 128.3(6)
F8 C21 C22 C23 -110.6(7)
F9 C21 C22 C23 8.3(8)
N3 C22 C23 C24 0.6(6)
C21 C22 C23 C24 178.7(5)
N3 N4 C24 C23 0.1(6)
N3 N4 C24 C25 -178.5(5)
C22 C23 C24 N4 -0.4(6)
C22 C23 C24 C25 178.0(6)
N4 C24 C25 F12 -8.9(8)
C23 C24 C25 F12 172.9(5)
N4 C24 C25 F10 -130.4(6)
C23 C24 C25 F10 51.3(8)
N4 C24 C25 F11 111.1(6)
C23 C24 C25 F11 -67.1(8)
N6 N5 C27 C28 -0.5(6)
Co2 N5 C27 C28 -170.0(4)
N6 N5 C27 C26 -177.9(6)
Co2 N5 C27 C26 12.5(9)
F15 C26 C27 N5 89.9(8)
F13 C26 C27 N5 -33.5(9)
F14 C26 C27 N5 -151.2(5)
F15 C26 C27 C28 -87.0(9)
F13 C26 C27 C28 149.6(6)
F14 C26 C27 C28 31.8(10)
N5 C27 C28 C29 0.8(7)
C26 C27 C28 C29 178.0(6)
N5 N6 C29 C28 0.6(6)
N5 N6 C29 C30 -176.6(6)
C27 C28 C29 N6 -0.9(7)
C27 C28 C29 C30 176.0(7)
N6 C29 C30 F18 -30.7(10)
C28 C29 C30 F18 152.7(6)
N6 C29 C30 F17 92.1(8)
C28 C29 C30 F17 -84.5(9)
N6 C29 C30 F16 -150.3(6)
C28 C29 C30 F16 33.1(11)
N8 N7 C47 C48 0.3(6)
Co4 N7 C47 C48 -173.3(4)
N8 N7 C47 C46 178.3(5)
Co4 N7 C47 C46 4.8(9)
F20 C46 C47 N7 47.5(8)
F21 C46 C47 N7 168.4(5)
F19 C46 C47 N7 -72.1(8)
F20 C46 C47 C48 -134.9(6)
F21 C46 C47 C48 -14.0(10)
F19 C46 C47 C48 105.5(7)
N7 C47 C48 C49 -0.7(6)
C46 C47 C48 C49 -178.6(6)
N7 N8 C49 C48 -0.8(6)
N7 N8 C49 C50 -179.1(5)
C47 C48 C49 N8 1.0(7)
C47 C48 C49 C50 179.1(6)
N8 C49 C50 F23 -179.1(6)
C48 C49 C50 F23 3.0(11)
N8 C49 C50 F24 -55.3(9)
C48 C49 C50 F24 126.8(7)
N8 C49 C50 F22 61.4(8)
C48 C49 C50 F22 -116.6(7)
N10 N9 C52 C53 0.2(6)
Co4 N9 C52 C53 170.6(4)
N10 N9 C52 C51 174.9(5)
Co4 N9 C52 C51 -14.7(9)
F25 C51 C52 N9 174.8(5)
F26 C51 C52 N9 -64.7(7)
F27 C51 C52 N9 54.3(8)
F25 C51 C52 C53 -11.4(9)
F26 C51 C52 C53 109.0(7)
F27 C51 C52 C53 -132.0(6)
N9 C52 C53 C54 0.0(6)
C51 C52 C53 C54 -174.4(6)
N9 N10 C54 C53 0.2(6)
N9 N10 C54 C55 179.2(5)
C52 C53 C54 N10 -0.2(7)
C52 C53 C54 C55 -179.0(6)
N10 C54 C55 F30 -99.5(11)
C53 C54 C55 F30 79.3(12)
N10 C54 C55 F30B 52.4(12)
C53 C54 C55 F30B -128.9(11)
N10 C54 C55 F29B -178.1(10)
C53 C54 C55 F29B 0.6(13)
N10 C54 C55 F29 24.2(10)
C53 C54 C55 F29 -157.1(9)
N10 C54 C55 F28 134.9(8)
C53 C54 C55 F28 -46.3(11)
N10 C54 C55 F28B -65.5(10)
C53 C54 C55 F28B 113.2(9)
N12 N11 C57 C58 -0.6(6)
Co4 N11 C57 C58 174.5(4)
N12 N11 C57 C56 179.8(5)
Co4 N11 C57 C56 -5.0(9)
F31 C56 C57 N11 59.7(8)
F33 C56 C57 N11 -178.9(5)
F32 C56 C57 N11 -61.4(8)
F31 C56 C57 C58 -119.8(7)
F33 C56 C57 C58 1.6(9)
F32 C56 C57 C58 119.2(7)
N11 C57 C58 C59 0.7(6)
C56 C57 C58 C59 -179.8(6)
N11 N12 C59 C58 0.1(6)
N11 N12 C59 C60 176.6(5)
C57 C58 C59 N12 -0.5(6)
C57 C58 C59 C60 -176.6(6)
N12 C59 C60 F35 170.1(5)
C58 C59 C60 F35 -14.0(10)
N12 C59 C60 F36 49.6(9)
C58 C59 C60 F36 -134.6(6)
N12 C59 C60 F34 -69.0(8)
C58 C59 C60 F34 106.9(8)
